data_7057357
loop_
_publ_author_name
'Bedekovi\'c, Nikola'
'Stilinovi\'c, Vladimir'
'Fri\<s\<ci\'c, Tomislav'
'Cin\<ci\'c, Dominik'

_publ_section_title
;
 Comparison of isomericmeta- andpara-diiodotetrafluorobenzene as halogen
 bond donors in crystal engineering
;
_journal_issue 13
_journal_name_full 'New Journal of Chemistry'
_journal_page_first 10584
_journal_paper_doi 10.1039/C8NJ01368C
_journal_volume 42
_journal_year 2018
_chemical_formula_moiety 'C6 F4 I2, C6 H12 N2'
_chemical_formula_sum 'C12 H12 F4 I2 N2'
_chemical_formula_weight 514.04
_space_group_crystal_system orthorhombic
_space_group_IT_number 29
_space_group_name_Hall 'P -2ac 2a'
_space_group_name_H-M_alt 'P 21 c a'
_symmetry_space_group_name_Hall 'P -2ac 2a'
_symmetry_space_group_name_H-M 'P 21 c a'
_atom_sites_solution_hydrogens geom
_audit_creation_method SHELXL-2014/7
_audit_update_record
;
2018-04-25 deposited with the CCDC.
2018-04-27 downloaded from the CCDC.
;
_cell_angle_alpha 90
_cell_angle_beta 90
_cell_angle_gamma 90
_cell_formula_units_Z 8
_cell_length_a 26.5686(17)
_cell_length_b 9.8339(6)
_cell_length_c 11.9828(9)
_cell_measurement_reflns_used 3142
_cell_measurement_temperature 295(2)
_cell_measurement_theta_max 27.8290
_cell_measurement_theta_min 4.5920
_cell_volume 3130.8(4)
_computing_cell_refinement
;
        CrysAlis RED, Oxford Diffraction Ltd.,
        Version 1.171.32.29 (release 10-06-2008 CrysAlis171 .NET)
        (compiled Jun 10 2008,16:49:55)
;
_computing_data_collection
;
        CrysAlis CCD, Oxford Diffraction Ltd.,
        Version 1.171.32.29 (release 10-06-2008 CrysAlis171 .NET)
        (compiled Jun 10 2008,16:49:55)
;
_computing_data_reduction
;
        CrysAlis RED, Oxford Diffraction Ltd.,
        Version 1.171.32.29 (release 10-06-2008 CrysAlis171 .NET)
        (compiled Jun 10 2008,16:49:55)
;
_computing_molecular_graphics 'MERCURY (C.F. Macrae et al , 2008)'
_computing_publication_material 'SHELXL-2014/7 (Sheldrick, 2014)'
_computing_structure_refinement 'SHELXL-2014/7 (Sheldrick, 2014)'
_computing_structure_solution 'SHELXS-97 (Sheldrick, 1990)'
_diffrn_ambient_temperature 295(2)
_diffrn_detector_area_resol_mean 16.3426
_diffrn_measured_fraction_theta_full 0.994
_diffrn_measured_fraction_theta_max 0.994
_diffrn_measurement_device_type
;
Oxford Diffraction Xcalibur CCD
diffractometer
;
_diffrn_measurement_method 'omega scan'
_diffrn_radiation_type MoK\a
_diffrn_radiation_wavelength 0.71073
_diffrn_reflns_av_R_equivalents 0.0768
_diffrn_reflns_av_unetI/netI 0.0797
_diffrn_reflns_Laue_measured_fraction_full 0.994
_diffrn_reflns_Laue_measured_fraction_max 0.994
_diffrn_reflns_limit_h_max 31
_diffrn_reflns_limit_h_min -31
_diffrn_reflns_limit_k_max 11
_diffrn_reflns_limit_k_min -11
_diffrn_reflns_limit_l_max 13
_diffrn_reflns_limit_l_min -14
_diffrn_reflns_number 15526
_diffrn_reflns_point_group_measured_fraction_full 0.975
_diffrn_reflns_point_group_measured_fraction_max 0.975
_diffrn_reflns_theta_full 24.999
_diffrn_reflns_theta_max 24.999
_diffrn_reflns_theta_min 4.268
_diffrn_source 'Enhance (Mo) X-ray Source'
_exptl_absorpt_coefficient_mu 4.050
_exptl_absorpt_correction_T_max 1.00000
_exptl_absorpt_correction_T_min 0.30616
_exptl_absorpt_correction_type multi-scan
_exptl_absorpt_process_details
;
CrysAlis RED, Oxford Diffraction Ltd.,
Version 1.171.32.29 (release 10-06-2008 CrysAlis171 .NET)
(compiled Jun 10 2008,16:49:55)
Empirical absorption correction using spherical harmonics,
 implemented in SCALE3 ABSPACK scaling algorithm.
;
_exptl_crystal_colour colourless
_exptl_crystal_density_diffrn 2.181
_exptl_crystal_description block
_exptl_crystal_F_000 1920
_exptl_crystal_size_max 0.39
_exptl_crystal_size_mid 0.35
_exptl_crystal_size_min 0.31
_refine_diff_density_max 2.448
_refine_diff_density_min -2.117
_refine_diff_density_rms 0.575
_refine_ls_abs_structure_details
;
 Flack x determined using 1361 quotients [(I+)-(I-)]/[(I+)+(I-)]
 (Parsons, Flack and Wagner, Acta Cryst. B69 (2013) 249-259).
;
_refine_ls_abs_structure_Flack 0.11(6)
_refine_ls_extinction_coef 0.0071(8)
_refine_ls_extinction_expression Fc^*^=kFc[1+0.001xFc^2^\l^3^/sin(2\q)]^-1/4^
_refine_ls_extinction_method 'SHELXL-2014/7 (Sheldrick 2014'
_refine_ls_goodness_of_fit_ref 1.106
_refine_ls_hydrogen_treatment constr
_refine_ls_matrix_type full
_refine_ls_number_parameters 362
_refine_ls_number_reflns 5388
_refine_ls_number_restraints 1
_refine_ls_restrained_S_all 1.106
_refine_ls_R_factor_all 0.0995
_refine_ls_R_factor_gt 0.0797
_refine_ls_shift/su_max 0.000
_refine_ls_shift/su_mean 0.000
_refine_ls_structure_factor_coef Fsqd
_refine_ls_weighting_details 'w=1/[\s^2^(Fo^2^)+(0.1331P)^2^] where P=(Fo^2^+2Fc^2^)/3'
_refine_ls_weighting_scheme calc
_refine_ls_wR_factor_gt 0.2049
_refine_ls_wR_factor_ref 0.2319
_reflns_Friedel_coverage 0.914
_reflns_Friedel_fraction_full 0.955
_reflns_Friedel_fraction_max 0.955
_reflns_number_gt 4355
_reflns_number_total 5388
_reflns_threshold_expression 'I > 2\s(I)'
_cod_data_source_file c8nj01368c2.cif
_cod_data_source_block XI13
_cod_depositor_comments 'Adding full bibliography for 7057346--7057365.cif.'
_cod_database_code 7057357
_shelx_shelxl_version_number 2014/7
_shelx_space_group_comment
;
The symmetry employed for this shelxl refinement is uniquely defined
by the following loop, which should always be used as a source of
symmetry information in preference to the above space-group names.
They are only intended as comments.
;

loop_
_space_group_symop_operation_xyz
'x, y, z'
'x+1/2, -y, -z'
'x, -y, z+1/2'
'x+1/2, y, -z+1/2'

loop_
_atom_site_label
_atom_site_type_symbol
_atom_site_fract_x
_atom_site_fract_y
_atom_site_fract_z
_atom_site_U_iso_or_equiv
_atom_site_adp_type
_atom_site_occupancy
_atom_site_site_symmetry_order
_atom_site_calc_flag
_atom_site_refinement_flags_posn
_atom_site_refinement_flags_adp
I1 I 1.02860(6) 0.34681(19) -0.11363(17) 0.0507(6) Uani 1 1 d . .
I2 I 0.80544(8) 0.49729(19) -0.13486(15) 0.0514(6) Uani 1 1 d . .
I3 I 0.60008(7) 0.1541(2) 0.10379(18) 0.0555(6) Uani 1 1 d . .
I4 I 0.82948(8) 0.1350(2) 0.09028(18) 0.0600(6) Uani 1 1 d . .
F6 F 0.7993(7) 0.120(2) -0.1692(14) 0.063(5) Uani 1 1 d . .
F7 F 0.7113(10) 0.127(2) -0.2771(15) 0.086(6) Uani 1 1 d . .
F4 F 0.9966(8) 0.257(3) -0.3648(17) 0.077(6) Uani 1 1 d . .
F3 F 0.9088(7) 0.258(2) -0.4690(14) 0.073(6) Uani 1 1 d . .
F8 F 0.6239(8) 0.145(3) -0.160(2) 0.090(7) Uani 1 1 d . .
F1 F 0.9191(7) 0.452(2) -0.0468(17) 0.066(5) Uani 1 1 d . .
F2 F 0.8231(7) 0.349(2) -0.3676(18) 0.072(6) Uani 1 1 d . .
C11 C 0.6494(12) 0.782(4) -0.013(3) 0.058(8) Uani 1 1 d . .
H20 H 0.6334 0.8302 -0.0741 0.069 Uiso 1 1 calc R U
H19 H 0.6485 0.8382 0.0530 0.069 Uiso 1 1 calc R U
F5 F 0.7165(8) 0.1557(19) 0.1721(14) 0.068(5) Uani 1 1 d . .
N014 N 1.0087(10) -0.151(2) -0.219(2) 0.051(6) Uani 1 1 d . .
C23 C 0.7135(15) 0.132(2) -0.165(2) 0.052(7) Uani 1 1 d . .
C1 C 0.9599(12) -0.090(4) -0.383(3) 0.062(8) Uani 1 1 d . .
H5 H 0.9588 -0.1444 -0.4503 0.074 Uiso 1 1 calc R U
H6 H 0.9526 0.0035 -0.4029 0.074 Uiso 1 1 calc R U
C18 C 0.9545(10) 0.305(3) -0.309(2) 0.045(7) Uani 1 1 d . .
C20 C 0.7144(13) 0.143(3) 0.061(2) 0.048(7) Uani 1 1 d . .
N2 N 0.9203(9) -0.141(2) -0.302(2) 0.045(6) Uani 1 1 d . .
C5 C 0.9228(12) -0.054(4) -0.201(3) 0.062(9) Uani 1 1 d . .
H8 H 0.8973 -0.0831 -0.1481 0.075 Uiso 1 1 calc R U
H7 H 0.9162 0.0395 -0.2211 0.075 Uiso 1 1 calc R U
C9 C 0.6530(12) 0.571(4) 0.100(3) 0.055(7) Uani 1 1 d . .
H16 H 0.6552 0.6271 0.1661 0.065 Uiso 1 1 calc R U
H15 H 0.6365 0.4860 0.1199 0.065 Uiso 1 1 calc R U
N3 N 0.7153(8) 0.604(2) -0.0528(17) 0.039(4) Uani 1 1 d . .
C2 C 1.0111(12) -0.098(4) -0.333(3) 0.066(9) Uani 1 1 d . .
H2 H 1.0322 -0.1565 -0.3787 0.079 Uiso 1 1 calc R U
H1 H 1.0262 -0.0079 -0.3326 0.079 Uiso 1 1 calc R U
C4 C 0.9879(14) -0.293(3) -0.220(4) 0.072(10) Uani 1 1 d . .
H11 H 0.9855 -0.3289 -0.1452 0.086 Uiso 1 1 calc R U
H12 H 1.0094 -0.3524 -0.2641 0.086 Uiso 1 1 calc R U
C6 C 0.9778(13) -0.066(4) -0.145(3) 0.066(9) Uani 1 1 d . .
H3 H 0.9928 0.0230 -0.1370 0.079 Uiso 1 1 calc R U
H4 H 0.9753 -0.1075 -0.0716 0.079 Uiso 1 1 calc R U
C22 C 0.6683(14) 0.141(3) -0.105(3) 0.057(8) Uani 1 1 d . .
C24 C 0.7557(11) 0.131(3) -0.106(3) 0.048(7) Uani 1 1 d . .
C7 C 0.6230(12) 0.565(4) -0.097(3) 0.060(8) Uani 1 1 d . .
H18 H 0.6049 0.6130 -0.1546 0.072 Uiso 1 1 calc R U
H17 H 0.6067 0.4775 -0.0850 0.072 Uiso 1 1 calc R U
C10 C 0.7058(10) 0.542(4) 0.054(3) 0.058(8) Uani 1 1 d . .
H14 H 0.7306 0.5751 0.1066 0.069 Uiso 1 1 calc R U
H13 H 0.7103 0.4446 0.0467 0.069 Uiso 1 1 calc R U
C14 C 0.9144(10) 0.402(3) -0.148(3) 0.045(6) Uani 1 1 d . .
C13 C 0.9574(10) 0.353(2) -0.202(2) 0.041(6) Uani 1 1 d . .
C16 C 0.8678(9) 0.357(3) -0.312(2) 0.037(6) Uani 1 1 d . .
C3 C 0.9349(11) -0.281(3) -0.274(3) 0.055(7) Uani 1 1 d . .
H10 H 0.9342 -0.3349 -0.3420 0.066 Uiso 1 1 calc R U
H9 H 0.9102 -0.3186 -0.2234 0.066 Uiso 1 1 calc R U
C12 C 0.7038(11) 0.744(3) -0.044(2) 0.051(7) Uani 1 1 d . .
H22 H 0.7119 0.7872 -0.1142 0.061 Uiso 1 1 calc R U
H21 H 0.7258 0.7832 0.0124 0.061 Uiso 1 1 calc R U
C19 C 0.7595(11) 0.136(3) 0.008(3) 0.051(7) Uani 1 1 d . .
C8 C 0.6793(12) 0.542(4) -0.133(3) 0.059(8) Uani 1 1 d . .
H23 H 0.6859 0.4457 -0.1389 0.071 Uiso 1 1 calc R U
H24 H 0.6845 0.5824 -0.2062 0.071 Uiso 1 1 calc R U
C15 C 0.8696(8) 0.400(3) -0.204(2) 0.039(6) Uani 1 1 d . .
C17 C 0.9098(12) 0.305(3) -0.362(3) 0.057(8) Uani 1 1 d . .
N4 N 0.6227(8) 0.644(2) 0.008(2) 0.042(5) Uani 1 1 d . .
C21 C 0.6677(9) 0.146(2) 0.008(3) 0.040(6) Uani 1 1 d . .

loop_
_atom_site_aniso_label
_atom_site_aniso_U_11
_atom_site_aniso_U_22
_atom_site_aniso_U_33
_atom_site_aniso_U_23
_atom_site_aniso_U_13
_atom_site_aniso_U_12
I1 0.0378(10) 0.0501(11) 0.0643(13) 0.0066(8) -0.0061(9) -0.0005(8)
I2 0.0433(9) 0.0579(11) 0.0528(10) -0.0026(8) 0.0064(9) 0.0053(8)
I3 0.0462(11) 0.0543(12) 0.0660(14) -0.0034(9) 0.0062(9) 0.0018(9)
I4 0.0467(11) 0.0708(14) 0.0625(12) -0.0032(9) -0.0053(10) -0.0011(10)
F6 0.046(10) 0.098(14) 0.044(9) 0.006(9) 0.009(8) 0.003(9)
F7 0.089(14) 0.131(18) 0.037(10) 0.007(10) -0.011(11) 0.000(14)
F4 0.060(12) 0.091(15) 0.080(14) -0.011(11) 0.014(9) 0.032(10)
F3 0.085(13) 0.101(15) 0.033(9) -0.025(9) -0.004(8) 0.023(11)
F8 0.057(13) 0.11(2) 0.098(18) -0.012(13) -0.033(12) 0.001(11)
F1 0.062(11) 0.075(13) 0.061(12) -0.013(10) -0.002(8) 0.016(10)
F2 0.040(10) 0.097(15) 0.079(13) -0.026(10) -0.019(9) 0.012(9)
C11 0.07(2) 0.061(19) 0.043(16) 0.014(14) -0.010(14) 0.009(15)
F5 0.055(10) 0.107(16) 0.043(10) -0.009(9) -0.007(9) 0.004(10)
N014 0.051(15) 0.048(14) 0.052(15) -0.007(10) -0.008(11) -0.004(10)
C23 0.08(2) 0.033(13) 0.046(16) 0.005(11) -0.017(17) 0.000(14)
C1 0.056(17) 0.09(3) 0.041(16) -0.004(16) 0.008(13) 0.005(18)
C18 0.031(13) 0.042(15) 0.063(18) 0.015(13) 0.005(12) 0.021(11)
C20 0.046(15) 0.061(17) 0.038(14) -0.004(12) -0.020(14) -0.012(13)
N2 0.043(13) 0.044(14) 0.047(14) 0.008(10) 0.000(10) -0.006(9)
C5 0.07(2) 0.08(2) 0.039(16) 0.008(16) 0.010(13) -0.013(18)
C9 0.051(17) 0.056(19) 0.057(19) -0.007(15) -0.001(13) -0.001(14)
N3 0.032(10) 0.042(11) 0.042(11) -0.006(9) 0.006(10) 0.002(10)
C2 0.050(18) 0.08(2) 0.07(2) -0.011(19) 0.006(15) -0.001(16)
C4 0.08(2) 0.042(17) 0.10(3) 0.018(18) -0.02(2) -0.025(16)
C6 0.060(19) 0.08(2) 0.06(2) -0.013(18) 0.013(16) -0.012(17)
C22 0.06(2) 0.052(18) 0.06(2) 0.014(14) -0.008(15) 0.011(13)
C24 0.038(14) 0.053(17) 0.054(18) -0.002(13) 0.002(12) -0.003(12)
C7 0.052(17) 0.07(2) 0.056(18) -0.003(17) -0.004(13) -0.014(16)
C10 0.026(14) 0.08(2) 0.07(2) 0.028(17) 0.000(12) 0.001(13)
C14 0.044(14) 0.033(14) 0.060(18) -0.009(13) 0.000(12) -0.007(11)
C13 0.028(12) 0.038(14) 0.057(17) 0.000(11) 0.001(11) -0.001(10)
C16 0.031(13) 0.055(16) 0.026(12) 0.004(11) -0.007(10) 0.004(10)
C3 0.056(17) 0.046(17) 0.062(19) 0.002(15) -0.008(14) -0.004(14)
C12 0.062(18) 0.054(17) 0.036(14) 0.000(12) -0.001(12) -0.012(14)
C19 0.044(17) 0.058(19) 0.052(18) 0.010(14) 0.001(13) 0.002(13)
C8 0.058(18) 0.07(2) 0.050(19) -0.008(16) -0.015(13) 0.011(16)
C15 0.027(12) 0.041(13) 0.050(16) 0.006(12) 0.005(10) -0.004(10)
C17 0.052(18) 0.051(18) 0.07(2) 0.003(15) -0.013(14) 0.013(14)
N4 0.028(11) 0.043(13) 0.055(14) -0.006(10) 0.002(9) 0.009(8)
C21 0.028(13) 0.027(13) 0.07(2) -0.008(11) 0.009(12) 0.000(9)

loop_
_atom_type_symbol
_atom_type_description
_atom_type_scat_dispersion_real
_atom_type_scat_dispersion_imag
_atom_type_scat_source
C C 0.0033 0.0016 'International Tables Vol C Tables 4.2.6.8 and 6.1.1.4'
H H 0.0000 0.0000 'International Tables Vol C Tables 4.2.6.8 and 6.1.1.4'
N N 0.0061 0.0033 'International Tables Vol C Tables 4.2.6.8 and 6.1.1.4'
F F 0.0171 0.0103 'International Tables Vol C Tables 4.2.6.8 and 6.1.1.4'
I I -0.4742 1.8119 'International Tables Vol C Tables 4.2.6.8 and 6.1.1.4'

loop_
_geom_angle_atom_site_label_1
_geom_angle_atom_site_label_2
_geom_angle_atom_site_label_3
_geom_angle
C12 C11 N4 105(2)
C12 C11 H20 110.7
N4 C11 H20 110.7
C12 C11 H19 110.7
N4 C11 H19 110.7
H20 C11 H19 108.8
C6 N014 C2 112(3)
C6 N014 C4 109(3)
C2 N014 C4 110(3)
C24 C23 F7 125(3)
C24 C23 C22 117(3)
F7 C23 C22 118(3)
C2 C1 N2 111(3)
C2 C1 H5 109.4
N2 C1 H5 109.4
C2 C1 H6 109.4
N2 C1 H6 109.4
H5 C1 H6 108.0
C17 C18 C13 120(3)
C17 C18 F4 119(3)
C13 C18 F4 122(2)
F5 C20 C19 116(3)
F5 C20 C21 119(3)
C19 C20 C21 125(3)
C3 N2 C5 110(3)
C3 N2 C1 106(3)
C5 N2 C1 108(2)
N2 C5 C6 110(3)
N2 C5 H8 109.7
C6 C5 H8 109.7
N2 C5 H7 109.7
C6 C5 H7 109.7
H8 C5 H7 108.2
C10 C9 N4 108(2)
C10 C9 H16 110.2
N4 C9 H16 110.2
C10 C9 H15 110.2
N4 C9 H15 110.2
H16 C9 H15 108.5
C12 N3 C10 108(2)
C12 N3 C8 108(2)
C10 N3 C8 107(3)
N014 C2 C1 110(3)
N014 C2 H2 109.6
C1 C2 H2 109.6
N014 C2 H1 109.6
C1 C2 H1 109.6
H2 C2 H1 108.1
N014 C4 C3 106(3)
N014 C4 H11 110.6
C3 C4 H11 110.6
N014 C4 H12 110.6
C3 C4 H12 110.6
H11 C4 H12 108.8
N014 C6 C5 107(3)
N014 C6 H3 110.3
C5 C6 H3 110.3
N014 C6 H4 110.3
C5 C6 H4 110.3
H3 C6 H4 108.5
F8 C22 C21 119(3)
F8 C22 C23 120(3)
C21 C22 C23 122(3)
C23 C24 C19 126(3)
C23 C24 F6 115(3)
C19 C24 F6 119(3)
N4 C7 C8 108(2)
N4 C7 H18 110.0
C8 C7 H18 110.0
N4 C7 H17 110.0
C8 C7 H17 110.0
H18 C7 H17 108.4
N3 C10 C9 114(2)
N3 C10 H14 108.8
C9 C10 H14 108.8
N3 C10 H13 108.8
C9 C10 H13 108.8
H14 C10 H13 107.7
F1 C14 C15 123(3)
F1 C14 C13 119(2)
C15 C14 C13 118(3)
C18 C13 C14 120(3)
C18 C13 I1 119.7(19)
C14 C13 I1 120(2)
C15 C16 F2 121(2)
C15 C16 C17 121(2)
F2 C16 C17 118(2)
N2 C3 C4 114(3)
N2 C3 H10 108.8
C4 C3 H10 108.8
N2 C3 H9 108.8
C4 C3 H9 108.8
H10 C3 H9 107.7
N3 C12 C11 117(2)
N3 C12 H22 108.0
C11 C12 H22 108.0
N3 C12 H21 108.0
C11 C12 H21 108.0
H22 C12 H21 107.3
C20 C19 C24 114(3)
C20 C19 I4 124(2)
C24 C19 I4 122(2)
N3 C8 C7 112(3)
N3 C8 H23 109.2
C7 C8 H23 109.2
N3 C8 H24 109.2
C7 C8 H24 109.2
H23 C8 H24 107.9
C16 C15 C14 120(2)
C16 C15 I2 119.0(18)
C14 C15 I2 120(2)
C18 C17 F3 118(3)
C18 C17 C16 121(3)
F3 C17 C16 122(3)
C7 N4 C9 111(2)
C7 N4 C11 109(2)
C9 N4 C11 107(2)
C22 C21 C20 116(3)
C22 C21 I3 123(2)
C20 C21 I3 121(2)

loop_
_geom_bond_atom_site_label_1
_geom_bond_atom_site_label_2
_geom_bond_distance
I1 C13 2.17(3)
I2 C15 2.12(2)
I3 C21 2.13(3)
I4 C19 2.11(3)
F6 C24 1.39(3)
F7 C23 1.34(3)
F4 C18 1.39(3)
F3 C17 1.36(4)
F8 C22 1.35(4)
F1 C14 1.31(4)
F2 C16 1.36(3)
C11 C12 1.53(4)
C11 N4 1.55(4)
C11 H20 0.9700
C11 H19 0.9700
F5 C20 1.34(3)
N014 C6 1.47(4)
N014 C2 1.47(4)
N014 C4 1.50(4)
C23 C24 1.33(5)
C23 C22 1.40(5)
C1 C2 1.49(5)
C1 N2 1.51(4)
C1 H5 0.9700
C1 H6 0.9700
C18 C17 1.35(4)
C18 C13 1.38(4)
C20 C19 1.36(5)
C20 C21 1.39(4)
N2 C3 1.47(4)
N2 C5 1.48(4)
C5 C6 1.61(5)
C5 H8 0.9700
C5 H7 0.9700
C9 C10 1.54(4)
C9 N4 1.54(4)
C9 H16 0.9700
C9 H15 0.9700
N3 C12 1.42(4)
N3 C10 1.43(4)
N3 C8 1.48(4)
C2 H2 0.9700
C2 H1 0.9700
C4 C3 1.56(4)
C4 H11 0.9700
C4 H12 0.9700
C6 H3 0.9700
C6 H4 0.9700
C22 C21 1.36(4)
C24 C19 1.37(4)
C7 N4 1.48(4)
C7 C8 1.57(5)
C7 H18 0.9700
C7 H17 0.9700
C10 H14 0.9700
C10 H13 0.9700
C14 C15 1.37(4)
C14 C13 1.40(4)
C16 C15 1.36(4)
C16 C17 1.37(4)
C3 H10 0.9700
C3 H9 0.9700
C12 H22 0.9700
C12 H21 0.9700
C8 H23 0.9700
C8 H24 0.9700

loop_
_geom_torsion_atom_site_label_1
_geom_torsion_atom_site_label_2
_geom_torsion_atom_site_label_3
_geom_torsion_atom_site_label_4
_geom_torsion
C2 C1 N2 C3 -58(4)
C2 C1 N2 C5 60(4)
C3 N2 C5 C6 54(3)
C1 N2 C5 C6 -61(3)
C6 N014 C2 C1 -60(4)
C4 N014 C2 C1 62(4)
N2 C1 C2 N014 -1(4)
C6 N014 C4 C3 65(3)
C2 N014 C4 C3 -59(3)
C2 N014 C6 C5 56(4)
C4 N014 C6 C5 -66(4)
N2 C5 C6 N014 5(4)
C24 C23 C22 F8 179(3)
F7 C23 C22 F8 0(4)
C24 C23 C22 C21 -1(4)
F7 C23 C22 C21 180(3)
F7 C23 C24 C19 -180(3)
C22 C23 C24 C19 1(5)
F7 C23 C24 F6 -2(4)
C22 C23 C24 F6 179(2)
C12 N3 C10 C9 53(3)
C8 N3 C10 C9 -63(3)
N4 C9 C10 N3 7(4)
C17 C18 C13 C14 0(4)
F4 C18 C13 C14 180(3)
C17 C18 C13 I1 178(2)
F4 C18 C13 I1 -2(4)
F1 C14 C13 C18 -177(3)
C15 C14 C13 C18 0(4)
F1 C14 C13 I1 5(4)
C15 C14 C13 I1 -178(2)
C5 N2 C3 C4 -56(3)
C1 N2 C3 C4 60(3)
N014 C4 C3 N2 -3(4)
C10 N3 C12 C11 -61(3)
C8 N3 C12 C11 54(3)
N4 C11 C12 N3 4(3)
F5 C20 C19 C24 -176(2)
C21 C20 C19 C24 0(4)
F5 C20 C19 I4 2(4)
C21 C20 C19 I4 179(2)
C23 C24 C19 C20 0(5)
F6 C24 C19 C20 -178(3)
C23 C24 C19 I4 -179(2)
F6 C24 C19 I4 3(4)
C12 N3 C8 C7 -57(3)
C10 N3 C8 C7 58(3)
N4 C7 C8 N3 1(4)
F2 C16 C15 C14 177(3)
C17 C16 C15 C14 6(4)
F2 C16 C15 I2 -14(3)
C17 C16 C15 I2 174(2)
F1 C14 C15 C16 175(3)
C13 C14 C15 C16 -3(4)
F1 C14 C15 I2 6(4)
C13 C14 C15 I2 -171.7(19)
C13 C18 C17 F3 179(3)
F4 C18 C17 F3 -1(5)
C13 C18 C17 C16 3(5)
F4 C18 C17 C16 -177(3)
C15 C16 C17 C18 -5(5)
F2 C16 C17 C18 -177(3)
C15 C16 C17 F3 178(3)
F2 C16 C17 F3 7(4)
C8 C7 N4 C9 -58(3)
C8 C7 N4 C11 59(3)
C10 C9 N4 C7 55(3)
C10 C9 N4 C11 -63(3)
C12 C11 N4 C7 -63(3)
C12 C11 N4 C9 56(3)
F8 C22 C21 C20 -180(3)
C23 C22 C21 C20 1(4)
F8 C22 C21 I3 1(4)
C23 C22 C21 I3 -178(2)
F5 C20 C21 C22 176(2)
C19 C20 C21 C22 0(4)
F5 C20 C21 I3 -5(3)
C19 C20 C21 I3 179(2)
